data_7150197
loop_
_publ_author_name
'Gregoli\'nski, Janusz'
'Lisowski, Jerzy'
'Lis, Tadeusz'

_publ_section_title
;
 New 2+2, 3+3 and 4+4 macrocycles derived from 1,2-diaminocyclohexane
 and 2,6-diformylpyridine.
;
_journal_issue 17
_journal_name_full 'Organic &amp; biomolecular chemistry'
_journal_page_first 3161
_journal_page_last 3166
_journal_paper_doi 10.1039/b505909g
_journal_volume 3
_journal_year 2005
_chemical_absolute_configuration unk
_chemical_formula_moiety 'C52 H60 N12'
_chemical_formula_sum 'C52 H60 N12'
_chemical_formula_weight 853.13
_chemical_melting_point 340
_chemical_name_common imine
_chemical_name_systematic
;
8(R),13(R),23(S),28(S),38(R),43(R),53(S),58(S)-
7,14,22,29,37,44,52,59,61,62,63,64-dodecaazananocyclo
[55.3.1.1^16,20^.1^31,35^.1^46,50^.0^8,13^.0^23,28^.0^38,43^.0^53,58^]
-tetrahexaconta-
1(61),2,4,6,14,16(62),17,19,21,29,31(63),32,34,44,46(64),47,49,51,59
-eicosaene
;
_space_group_IT_number 18
_symmetry_cell_setting orthorhombic
_symmetry_space_group_name_Hall 'P 2 2ab'
_symmetry_space_group_name_H-M 'P 21 21 2'
_atom_sites_solution_hydrogens geom
_atom_sites_solution_primary direct
_atom_sites_solution_secondary difmap
_audit_creation_method SHELXL-97
_cell_angle_alpha 90.00
_cell_angle_beta 90.00
_cell_angle_gamma 90.00
_cell_formula_units_Z 2
_cell_length_a 15.577(4)
_cell_length_b 30.563(9)
_cell_length_c 5.460(3)
_cell_measurement_reflns_used 6668
_cell_measurement_temperature 100(2)
_cell_measurement_theta_max 76
_cell_measurement_theta_min 4
_cell_volume 2599.4(18)
_computing_cell_refinement 'CrysAlis Red (Oxford Diffraction, 1995-2003)'
_computing_data_collection 'CrysAlis Red (Oxford Diffraction, 1995-2003)'
_computing_data_reduction 'CrysAlis Red (Oxford Diffraction, 1995-2003)'
_computing_molecular_graphics 'XP (Bruker, 1997)'
_computing_publication_material 'SHELXL-97 (Sheldrick, 1997)'
_computing_structure_refinement 'SHELXL-97 (Sheldrick, 1997)'
_computing_structure_solution 'SHELXS-97 (Sheldrick, 1997)'
_diffrn_ambient_temperature 100(2)
_diffrn_measured_fraction_theta_full 0.859
_diffrn_measured_fraction_theta_max 0.859
_diffrn_measurement_device_type 'Xcalibur PX \k-geometry diffractometer CCD detector'
_diffrn_measurement_method '\w scans'
_diffrn_radiation_monochromator graphite
_diffrn_radiation_source 'fine-focus sealed tube'
_diffrn_radiation_type CuK\a
_diffrn_radiation_wavelength 1.54180
_diffrn_reflns_av_R_equivalents 0.0833
_diffrn_reflns_av_sigmaI/netI 0.0923
_diffrn_reflns_limit_h_max 17
_diffrn_reflns_limit_h_min -11
_diffrn_reflns_limit_k_max 31
_diffrn_reflns_limit_k_min -35
_diffrn_reflns_limit_l_max 6
_diffrn_reflns_limit_l_min -6
_diffrn_reflns_number 16367
_diffrn_reflns_theta_full 76.03
_diffrn_reflns_theta_max 76.03
_diffrn_reflns_theta_min 4.05
_exptl_absorpt_coefficient_mu 0.522
_exptl_absorpt_correction_T_max 0.981
_exptl_absorpt_correction_T_min 0.937
_exptl_absorpt_correction_type 'numeric analytical'
_exptl_absorpt_process_details 'CrysAlis Red (Oxford Diffraction, 1995-2003)'
_exptl_crystal_colour colourless
_exptl_crystal_density_diffrn 1.090
_exptl_crystal_density_method 'not measured'
_exptl_crystal_description pillars
_exptl_crystal_F_000 912
_exptl_crystal_size_max 0.15
_exptl_crystal_size_mid 0.13
_exptl_crystal_size_min 0.03
_refine_diff_density_max 0.182
_refine_diff_density_min -0.242
_refine_diff_density_rms 0.049
_refine_ls_abs_structure_details 'Flack H D (1983), Acta Cryst. A39, 876-881'
_refine_ls_abs_structure_Flack 0.6(9)
_refine_ls_extinction_coef 0.0019(3)
_refine_ls_extinction_expression Fc^*^=kFc[1+0.001xFc^2^\l^3^/sin(2\q)]^-1/4^
_refine_ls_extinction_method SHELXL
_refine_ls_goodness_of_fit_ref 0.903
_refine_ls_hydrogen_treatment geom
_refine_ls_matrix_type full
_refine_ls_number_parameters 290
_refine_ls_number_reflns 4441
_refine_ls_number_restraints 0
_refine_ls_restrained_S_all 0.903
_refine_ls_R_factor_all 0.1073
_refine_ls_R_factor_gt 0.0655
_refine_ls_shift/su_max 0.000
_refine_ls_shift/su_mean 0.000
_refine_ls_structure_factor_coef Fsqd
_refine_ls_weighting_details 'calc w=1/[\s^2^(Fo^2^)+(0.0860P)^2^+0.0000P] where P=(Fo^2^+2Fc^2^)/3'
_refine_ls_weighting_scheme calc
_refine_ls_wR_factor_gt 0.1495
_refine_ls_wR_factor_ref 0.1754
_reflns_number_gt 2357
_reflns_number_total 4441
_reflns_threshold_expression >2sigma(I)
_cod_data_source_file b505909g.txt
_cod_data_source_block tekst
_cod_original_sg_symbol_H-M P21212
_cod_database_code 7150197

loop_
_symmetry_equiv_pos_as_xyz
'x, y, z'
'-x, -y, z'
'-x+1/2, y+1/2, -z'
'x+1/2, -y+1/2, -z'

loop_
_atom_site_label
_atom_site_type_symbol
_atom_site_fract_x
_atom_site_fract_y
_atom_site_fract_z
_atom_site_U_iso_or_equiv
_atom_site_adp_type
_atom_site_occupancy
_atom_site_symmetry_multiplicity
_atom_site_calc_flag
_atom_site_refinement_flags
_atom_site_disorder_assembly
_atom_site_disorder_group
N1 N 0.37942(19) 0.35101(10) 0.3562(7) 0.0418(8) Uani 1 1 d . . .
N2 N 0.5739(2) 0.31901(10) 0.0689(8) 0.0525(10) Uani 1 1 d . . .
N3 N 0.7138(2) 0.33508(10) 0.3887(7) 0.0534(10) Uani 1 1 d . . .
N4 N 0.7968(2) 0.43936(10) 0.5426(7) 0.0501(9) Uani 1 1 d . . .
N5 N 0.8638(2) 0.53737(12) 0.8326(8) 0.0589(11) Uani 1 1 d . . .
N6 N 0.8265(2) 0.60815(10) 0.5142(7) 0.0501(10) Uani 1 1 d . . .
C1 C 0.3120(2) 0.37833(12) 0.3325(8) 0.0426(10) Uani 1 1 d . . .
C2 C 0.3049(3) 0.40853(13) 0.1455(9) 0.0542(12) Uani 1 1 d . . .
H2 H 0.2565 0.4273 0.1358 0.065 Uiso 1 1 calc R . .
C3 C 0.3689(3) 0.41089(14) -0.0252(10) 0.0577(13) Uani 1 1 d . . .
H3 H 0.3655 0.4315 -0.1552 0.069 Uiso 1 1 calc R . .
C4 C 0.4390(2) 0.38291(13) -0.0071(10) 0.0522(12) Uani 1 1 d . . .
H4 H 0.4843 0.3841 -0.1233 0.063 Uiso 1 1 calc R . .
C5 C 0.4410(2) 0.35323(12) 0.1849(8) 0.0437(11) Uani 1 1 d . . .
C6 C 0.5108(3) 0.32162(12) 0.2152(8) 0.0434(10) Uani 1 1 d . . .
H6 H 0.5087 0.3021 0.3507 0.052 Uiso 1 1 calc R . .
C7 C 0.6379(2) 0.28499(12) 0.1147(9) 0.0498(12) Uani 1 1 d . . .
H7 H 0.6191 0.2667 0.2567 0.060 Uiso 1 1 calc R . .
C8 C 0.6481(3) 0.25612(12) -0.1101(9) 0.0528(12) Uani 1 1 d . . .
H8A H 0.6646 0.2744 -0.2521 0.063 Uiso 1 1 calc R . .
H8B H 0.5924 0.2420 -0.1482 0.063 Uiso 1 1 calc R . .
C9 C 0.7162(3) 0.22096(13) -0.0689(10) 0.0612(14) Uani 1 1 d . . .
H9A H 0.7246 0.2042 -0.2223 0.073 Uiso 1 1 calc R . .
H9B H 0.6961 0.2004 0.0588 0.073 Uiso 1 1 calc R . .
C10 C 0.8017(3) 0.24124(14) 0.0104(9) 0.0607(13) Uani 1 1 d . . .
H10A H 0.8423 0.2176 0.0536 0.073 Uiso 1 1 calc R . .
H10B H 0.8264 0.2577 -0.1288 0.073 Uiso 1 1 calc R . .
C11 C 0.7921(3) 0.27120(14) 0.2241(10) 0.0595(13) Uani 1 1 d . . .
H11A H 0.8477 0.2856 0.2585 0.071 Uiso 1 1 calc R . .
H11B H 0.7755 0.2541 0.3705 0.071 Uiso 1 1 calc R . .
C12 C 0.7237(3) 0.30609(13) 0.1730(10) 0.0521(12) Uani 1 1 d . . .
H12 H 0.7423 0.3241 0.0295 0.063 Uiso 1 1 calc R . .
C13 C 0.7492(3) 0.37261(13) 0.3726(9) 0.0512(12) Uani 1 1 d . . .
H13 H 0.7819 0.3794 0.2307 0.061 Uiso 1 1 calc R . .
C14 C 0.7411(3) 0.40567(13) 0.5665(9) 0.0546(12) Uani 1 1 d . . .
C15 C 0.6812(3) 0.40246(14) 0.7556(10) 0.0677(15) Uani 1 1 d . . .
H15 H 0.6427 0.3784 0.7642 0.081 Uiso 1 1 calc R . .
C16 C 0.6792(4) 0.43488(14) 0.9281(10) 0.0748(17) Uani 1 1 d . . .
H16 H 0.6389 0.4335 1.0584 0.090 Uiso 1 1 calc R . .
C17 C 0.7358(3) 0.46977(14) 0.9136(10) 0.0648(14) Uani 1 1 d . . .
H17 H 0.7354 0.4924 1.0326 0.078 Uiso 1 1 calc R . .
C18 C 0.7933(3) 0.47038(13) 0.7181(10) 0.0545(12) Uani 1 1 d . . .
C19 C 0.8567(3) 0.50563(14) 0.6808(9) 0.0536(12) Uani 1 1 d . . .
H19 H 0.8931 0.5048 0.5412 0.064 Uiso 1 1 calc R . .
C20 C 0.9280(3) 0.57050(13) 0.7836(10) 0.0571(14) Uani 1 1 d . . .
H20 H 0.9636 0.5615 0.6398 0.069 Uiso 1 1 calc R . .
C21 C 0.9854(3) 0.57696(17) 1.0059(11) 0.0794(18) Uani 1 1 d . . .
H21A H 0.9491 0.5842 1.1492 0.095 Uiso 1 1 calc R . .
H21B H 1.0154 0.5491 1.0418 0.095 Uiso 1 1 calc R . .
C22 C 1.0502(3) 0.6120(2) 0.9729(13) 0.101(2) Uani 1 1 d . . .
H22A H 1.0916 0.6030 0.8448 0.121 Uiso 1 1 calc R . .
H22B H 1.0823 0.6160 1.1277 0.121 Uiso 1 1 calc R . .
C23 C 1.0077(3) 0.6560(2) 0.8982(12) 0.097(2) Uani 1 1 d . . .
H23A H 0.9735 0.6674 1.0369 0.116 Uiso 1 1 calc R . .
H23B H 1.0529 0.6777 0.8595 0.116 Uiso 1 1 calc R . .
C24 C 0.9494(3) 0.64989(15) 0.6745(11) 0.0742(17) Uani 1 1 d . . .
H24A H 0.9198 0.6777 0.6364 0.089 Uiso 1 1 calc R . .
H24B H 0.9843 0.6415 0.5306 0.089 Uiso 1 1 calc R . .
C25 C 0.8834(2) 0.61437(13) 0.7282(9) 0.0542(13) Uani 1 1 d . . .
H25 H 0.8481 0.6233 0.8729 0.065 Uiso 1 1 calc R . .
C26 C 0.7534(2) 0.62652(11) 0.5264(9) 0.0470(11) Uani 1 1 d . . .
H26 H 0.7403 0.6440 0.6654 0.056 Uiso 1 1 calc R . .

loop_
_atom_site_aniso_label
_atom_site_aniso_U_11
_atom_site_aniso_U_22
_atom_site_aniso_U_33
_atom_site_aniso_U_23
_atom_site_aniso_U_13
_atom_site_aniso_U_12
N1 0.0266(18) 0.0322(17) 0.067(2) -0.0053(17) 0.0050(18) -0.0030(13)
N2 0.042(2) 0.0315(18) 0.084(3) 0.0015(19) 0.005(2) 0.0093(14)
N3 0.045(2) 0.0287(18) 0.087(3) -0.0041(19) 0.012(2) 0.0051(15)
N4 0.045(2) 0.0347(19) 0.070(3) -0.0061(18) -0.0057(19) 0.0112(15)
N5 0.036(2) 0.051(2) 0.090(3) -0.004(2) -0.019(2) 0.0178(17)
N6 0.0277(18) 0.0387(18) 0.084(3) -0.0105(19) 0.0017(19) -0.0039(15)
C1 0.023(2) 0.031(2) 0.074(3) 0.002(2) -0.003(2) 0.0015(15)
C2 0.026(2) 0.046(2) 0.091(4) 0.016(2) -0.010(2) -0.0027(17)
C3 0.031(3) 0.060(3) 0.082(4) 0.021(3) -0.006(2) 0.006(2)
C4 0.031(2) 0.048(3) 0.078(3) 0.006(2) 0.000(2) -0.0069(19)
C5 0.032(2) 0.031(2) 0.069(3) -0.006(2) -0.008(2) 0.0031(17)
C6 0.038(2) 0.033(2) 0.060(3) -0.002(2) 0.002(2) -0.0033(17)
C7 0.033(2) 0.031(2) 0.085(3) 0.001(2) 0.017(2) 0.0064(17)
C8 0.051(3) 0.030(2) 0.078(3) 0.001(2) 0.010(2) 0.0078(18)
C9 0.053(3) 0.038(2) 0.092(4) -0.003(2) 0.019(3) 0.007(2)
C10 0.055(3) 0.042(2) 0.086(4) -0.003(2) 0.024(3) 0.010(2)
C11 0.049(3) 0.041(2) 0.089(4) -0.003(2) 0.017(3) 0.013(2)
C12 0.048(3) 0.030(2) 0.079(3) -0.001(2) 0.012(2) 0.0065(18)
C13 0.039(2) 0.040(2) 0.074(3) -0.005(2) 0.006(2) 0.0064(19)
C14 0.054(3) 0.027(2) 0.082(4) -0.002(2) 0.012(3) 0.0067(19)
C15 0.081(3) 0.027(2) 0.096(4) 0.003(2) 0.033(3) 0.009(2)
C16 0.112(4) 0.026(2) 0.087(4) 0.007(2) 0.033(3) 0.001(3)
C17 0.083(4) 0.040(3) 0.071(3) -0.003(2) 0.016(3) 0.020(2)
C18 0.051(3) 0.028(2) 0.084(4) -0.002(2) -0.004(3) 0.0103(19)
C19 0.049(3) 0.044(3) 0.068(3) -0.017(2) -0.009(2) 0.023(2)
C20 0.029(2) 0.043(2) 0.099(4) -0.025(3) -0.010(3) 0.0151(19)
C21 0.037(3) 0.092(4) 0.110(5) -0.052(4) -0.029(3) 0.026(3)
C22 0.037(3) 0.126(5) 0.139(6) -0.073(5) -0.017(4) 0.025(3)
C23 0.040(3) 0.115(5) 0.136(6) -0.076(4) 0.007(3) -0.021(3)
C24 0.035(3) 0.058(3) 0.130(5) -0.042(3) 0.014(3) -0.009(2)
C25 0.025(2) 0.049(3) 0.088(4) -0.022(2) -0.006(2) -0.0047(18)
C26 0.029(2) 0.0289(19) 0.084(3) -0.010(2) -0.006(2) -0.0050(16)

loop_
_atom_type_symbol
_atom_type_description
_atom_type_scat_dispersion_real
_atom_type_scat_dispersion_imag
_atom_type_scat_source
C C 0.0181 0.0091 'International Tables Vol C Tables 4.2.6.8 and 6.1.1.4'
H H 0.0000 0.0000 'International Tables Vol C Tables 4.2.6.8 and 6.1.1.4'
N N 0.0311 0.0180 'International Tables Vol C Tables 4.2.6.8 and 6.1.1.4'

loop_
_geom_angle_atom_site_label_1
_geom_angle_atom_site_label_2
_geom_angle_atom_site_label_3
_geom_angle
_geom_angle_site_symmetry_1
_geom_angle_site_symmetry_3
_geom_angle_publ_flag
C5 N1 C1 117.3(4) . . ?
C6 N2 C7 117.7(4) . . ?
C13 N3 C12 116.0(4) . . ?
C18 N4 C14 116.1(4) . . ?
C19 N5 C20 118.0(4) . . ?
C26 N6 C25 116.0(4) . . ?
N1 C1 C2 123.2(4) . . ?
N1 C1 C26 114.0(4) . 2_665 ?
C2 C1 C26 122.8(4) . 2_665 ?
C3 C2 C1 118.8(4) . . ?
C3 C2 H2 120.6 . . ?
C1 C2 H2 120.6 . . ?
C2 C3 C4 119.5(4) . . ?
C2 C3 H3 120.3 . . ?
C4 C3 H3 120.3 . . ?
C5 C4 C3 118.3(4) . . ?
C5 C4 H4 120.9 . . ?
C3 C4 H4 120.9 . . ?
N1 C5 C4 122.9(4) . . ?
N1 C5 C6 114.8(4) . . ?
C4 C5 C6 122.3(4) . . ?
N2 C6 C5 123.1(4) . . ?
N2 C6 H6 118.5 . . ?
C5 C6 H6 118.5 . . ?
N2 C7 C12 109.5(3) . . ?
N2 C7 C8 110.2(4) . . ?
C12 C7 C8 108.9(3) . . ?
N2 C7 H7 109.4 . . ?
C12 C7 H7 109.4 . . ?
C8 C7 H7 109.4 . . ?
C7 C8 C9 111.2(4) . . ?
C7 C8 H8A 109.4 . . ?
C9 C8 H8A 109.4 . . ?
C7 C8 H8B 109.4 . . ?
C9 C8 H8B 109.4 . . ?
H8A C8 H8B 108.0 . . ?
C8 C9 C10 111.2(3) . . ?
C8 C9 H9A 109.4 . . ?
C10 C9 H9A 109.4 . . ?
C8 C9 H9B 109.4 . . ?
C10 C9 H9B 109.4 . . ?
H9A C9 H9B 108.0 . . ?
C11 C10 C9 112.5(4) . . ?
C11 C10 H10A 109.1 . . ?
C9 C10 H10A 109.1 . . ?
C11 C10 H10B 109.1 . . ?
C9 C10 H10B 109.1 . . ?
H10A C10 H10B 107.8 . . ?
C10 C11 C12 110.8(4) . . ?
C10 C11 H11A 109.5 . . ?
C12 C11 H11A 109.5 . . ?
C10 C11 H11B 109.5 . . ?
C12 C11 H11B 109.5 . . ?
H11A C11 H11B 108.1 . . ?
N3 C12 C7 109.2(3) . . ?
N3 C12 C11 110.1(4) . . ?
C7 C12 C11 110.8(3) . . ?
N3 C12 H12 108.9 . . ?
C7 C12 H12 108.9 . . ?
C11 C12 H12 108.9 . . ?
N3 C13 C14 122.1(4) . . ?
N3 C13 H13 118.9 . . ?
C14 C13 H13 118.9 . . ?
N4 C14 C15 123.7(4) . . ?
N4 C14 C13 113.5(4) . . ?
C15 C14 C13 122.8(4) . . ?
C16 C15 C14 118.2(4) . . ?
C16 C15 H15 120.9 . . ?
C14 C15 H15 120.9 . . ?
C15 C16 C17 120.3(5) . . ?
C15 C16 H16 119.9 . . ?
C17 C16 H16 119.9 . . ?
C16 C17 C18 117.6(4) . . ?
C16 C17 H17 121.2 . . ?
C18 C17 H17 121.2 . . ?
N4 C18 C17 124.1(4) . . ?
N4 C18 C19 112.8(4) . . ?
C17 C18 C19 123.1(4) . . ?
N5 C19 C18 121.4(4) . . ?
N5 C19 H19 119.3 . . ?
C18 C19 H19 119.3 . . ?
N5 C20 C21 110.5(5) . . ?
N5 C20 C25 109.5(3) . . ?
C21 C20 C25 108.0(4) . . ?
N5 C20 H20 109.6 . . ?
C21 C20 H20 109.6 . . ?
C25 C20 H20 109.6 . . ?
C22 C21 C20 113.4(5) . . ?
C22 C21 H21A 108.9 . . ?
C20 C21 H21A 108.9 . . ?
C22 C21 H21B 108.9 . . ?
C20 C21 H21B 108.9 . . ?
H21A C21 H21B 107.7 . . ?
C21 C22 C23 111.6(4) . . ?
C21 C22 H22A 109.3 . . ?
C23 C22 H22A 109.3 . . ?
C21 C22 H22B 109.3 . . ?
C23 C22 H22B 109.3 . . ?
H22A C22 H22B 108.0 . . ?
C24 C23 C22 110.8(4) . . ?
C24 C23 H23A 109.5 . . ?
C22 C23 H23A 109.5 . . ?
C24 C23 H23B 109.5 . . ?
C22 C23 H23B 109.5 . . ?
H23A C23 H23B 108.1 . . ?
C25 C24 C23 109.5(5) . . ?
C25 C24 H24A 109.8 . . ?
C23 C24 H24A 109.8 . . ?
C25 C24 H24B 109.8 . . ?
C23 C24 H24B 109.8 . . ?
H24A C24 H24B 108.2 . . ?
N6 C25 C24 110.1(4) . . ?
N6 C25 C20 108.3(3) . . ?
C24 C25 C20 110.7(3) . . ?
N6 C25 H25 109.2 . . ?
C24 C25 H25 109.2 . . ?
C20 C25 H25 109.2 . . ?
N6 C26 C1 122.4(4) . 2_665 ?
N6 C26 H26 118.8 . . ?
C1 C26 H26 118.8 2_665 . ?

loop_
_geom_bond_atom_site_label_1
_geom_bond_atom_site_label_2
_geom_bond_distance
_geom_bond_site_symmetry_2
_geom_bond_publ_flag
N1 C5 1.341(5) . ?
N1 C1 1.348(4) . ?
N2 C6 1.269(5) . ?
N2 C7 1.462(5) . ?
N3 C13 1.276(5) . ?
N3 C12 1.482(6) . ?
N4 C18 1.349(5) . ?
N4 C14 1.353(5) . ?
N5 C19 1.280(5) . ?
N5 C20 1.447(5) . ?
N6 C26 1.272(5) . ?
N6 C25 1.478(5) . ?
C1 C2 1.381(6) . ?
C1 C26 1.476(6) 2_665 ?
C2 C3 1.366(6) . ?
C2 H2 0.9500 . ?
C3 C4 1.390(5) . ?
C3 H3 0.9500 . ?
C4 C5 1.387(6) . ?
C4 H4 0.9500 . ?
C5 C6 1.464(5) . ?
C6 H6 0.9500 . ?
C7 C12 1.518(5) . ?
C7 C8 1.520(6) . ?
C7 H7 1.0000 . ?
C8 C9 1.527(5) . ?
C8 H8A 0.9900 . ?
C8 H8B 0.9900 . ?
C9 C10 1.533(6) . ?
C9 H9A 0.9900 . ?
C9 H9B 0.9900 . ?
C10 C11 1.491(6) . ?
C10 H10A 0.9900 . ?
C10 H10B 0.9900 . ?
C11 C12 1.532(5) . ?
C11 H11A 0.9900 . ?
C11 H11B 0.9900 . ?
C12 H12 1.0000 . ?
C13 C14 1.469(6) . ?
C13 H13 0.9500 . ?
C14 C15 1.396(6) . ?
C15 C16 1.368(6) . ?
C15 H15 0.9500 . ?
C16 C17 1.386(6) . ?
C16 H16 0.9500 . ?
C17 C18 1.393(6) . ?
C17 H17 0.9500 . ?
C18 C19 1.476(6) . ?
C19 H19 0.9500 . ?
C20 C21 1.521(6) . ?
C20 C25 1.540(6) . ?
C20 H20 1.0000 . ?
C21 C22 1.482(7) . ?
C21 H21A 0.9900 . ?
C21 H21B 0.9900 . ?
C22 C23 1.555(8) . ?
C22 H22A 0.9900 . ?
C22 H22B 0.9900 . ?
C23 C24 1.533(7) . ?
C23 H23A 0.9900 . ?
C23 H23B 0.9900 . ?
C24 C25 1.524(6) . ?
C24 H24A 0.9900 . ?
C24 H24B 0.9900 . ?
C25 H25 1.0000 . ?
C26 C1 1.476(6) 2_665 ?
C26 H26 0.9500 . ?
